data_4128399
loop_
_publ_author_name
'Ozols, Kristers'
'Jang, Yun-Suk'
'Cramer, Nicolai'

_publ_section_title
;
 Chiral Cyclopentadienyl Cobalt(III) Complexes Enable Highly
 Enantioselective 3d-Metal-Catalyzed C-H Functionalizations.
;
_journal_issue 14
_journal_name_full 'Journal of the American Chemical Society'
_journal_page_first 5675
_journal_page_last 5680
_journal_paper_doi 10.1021/jacs.9b02569
_journal_volume 141
_journal_year 2019
_chemical_formula_moiety 'C33 H29 Co I2 O3, C7 H8'
_chemical_formula_sum 'C40 H37 Co I2 O3'
_chemical_formula_weight 878.42
_space_group_crystal_system monoclinic
_space_group_IT_number 4
_space_group_name_Hall 'P 2yb'
_space_group_name_H-M_alt 'P 1 21 1'
_atom_sites_solution_hydrogens geom
_atom_sites_solution_primary dual
_atom_sites_solution_secondary difmap
_audit_creation_date 2018-10-22
_audit_creation_method
;
Olex2 1.2
(compiled 2018.05.29 svn.r3508 for OlexSys, GUI svn.r5506)
;
_cell_angle_alpha 90
_cell_angle_beta 99.7262(16)
_cell_angle_gamma 90
_cell_formula_units_Z 2
_cell_length_a 7.74793(11)
_cell_length_b 12.5796(2)
_cell_length_c 18.6446(3)
_cell_measurement_reflns_used 19489
_cell_measurement_temperature 140.00(10)
_cell_measurement_theta_max 32.0090
_cell_measurement_theta_min 3.1120
_cell_volume 1791.09(5)
_computing_cell_refinement 'CrysAlisPro 1.171.40.20a (Rigaku OD, 2018)'
_computing_data_collection 'CrysAlisPro 1.171.40.20a (Rigaku OD, 2018)'
_computing_data_reduction 'CrysAlisPro 1.171.40.20a (Rigaku OD, 2018)'
_computing_molecular_graphics 'Olex2 (Dolomanov et al., 2009)'
_computing_publication_material 'Olex2 (Dolomanov et al., 2009)'
_computing_structure_refinement 'SHELXL-2018/3 (Sheldrick, 2015)'
_computing_structure_solution 'SHELXT (Sheldrick, 2015)'
_diffrn_ambient_environment N~2~
_diffrn_ambient_temperature 140.00(10)
_diffrn_detector 'CCD plate'
_diffrn_detector_area_resol_mean 5.2817
_diffrn_detector_type AtlasS2
_diffrn_measured_fraction_theta_full 0.999
_diffrn_measured_fraction_theta_max 0.938
_diffrn_measurement_details
;
List of Runs (angles in degrees, time in seconds):

  # Type    Start    End  Width  t~exp~   \w     \q     \k     \f   Frames
--------------------------------------------------------------------------
  1  \w    -12.00  92.00   1.00    3.00    --   19.91  77.00-120.00  104
  2  \w      8.00  96.00   1.00    3.00    --   19.91  77.00  90.00   88
  3  \w    -53.00  48.00   1.00    3.00    --   19.91 -57.00 -30.00  101
  4  \w     -5.00  90.00   1.00    3.00    --   19.91  77.00   0.00   95
  5  \w     -6.00  71.00   1.00    3.00    --   19.91-116.00  98.95   77
  6  \w    -42.00  52.00   1.00    3.00    --   19.91 -77.00-120.00   94
  7  \w    -26.00  52.00   1.00    3.00    --  -20.22  38.00 150.00   78
  8  \w    -92.00 -27.00   1.00    3.00    --  -20.22 -38.00 150.00   65
  9  \w    -97.00 -56.00   1.00    3.00    --  -20.22 155.00  72.04   41
;
_diffrn_measurement_device 'four-circle diffractometer'
_diffrn_measurement_device_type 'SuperNova, Dual, Cu at home/near, AtlasS2'
_diffrn_measurement_method '\w scans'
_diffrn_orient_matrix_type 'CrysAlisPro convention (1999,Acta A55,543-557)'
_diffrn_orient_matrix_UB_11 -0.0028346000
_diffrn_orient_matrix_UB_12 0.0465477000
_diffrn_orient_matrix_UB_13 -0.0216383000
_diffrn_orient_matrix_UB_21 -0.0926390000
_diffrn_orient_matrix_UB_22 -0.0034186000
_diffrn_orient_matrix_UB_23 -0.0078453000
_diffrn_orient_matrix_UB_31 -0.0059106000
_diffrn_orient_matrix_UB_32 0.0316499000
_diffrn_orient_matrix_UB_33 0.0309826000
_diffrn_radiation_monochromator mirror
_diffrn_radiation_probe x-ray
_diffrn_radiation_type MoK\a
_diffrn_radiation_wavelength 0.71073
_diffrn_reflns_av_R_equivalents 0.0301
_diffrn_reflns_av_unetI/netI 0.0348
_diffrn_reflns_Laue_measured_fraction_full 0.999
_diffrn_reflns_Laue_measured_fraction_max 0.938
_diffrn_reflns_limit_h_max 11
_diffrn_reflns_limit_h_min -11
_diffrn_reflns_limit_k_max 18
_diffrn_reflns_limit_k_min -18
_diffrn_reflns_limit_l_max 27
_diffrn_reflns_limit_l_min -28
_diffrn_reflns_number 41182
_diffrn_reflns_point_group_measured_fraction_full 0.999
_diffrn_reflns_point_group_measured_fraction_max 0.910
_diffrn_reflns_theta_full 25.242
_diffrn_reflns_theta_max 32.966
_diffrn_reflns_theta_min 2.667
_diffrn_source 'micro-focus sealed X-ray tube'
_diffrn_source_type 'SuperNova (Mo) X-ray Source'
_exptl_absorpt_coefficient_mu 2.239
_exptl_absorpt_correction_T_max 1.000
_exptl_absorpt_correction_T_min 0.180
_exptl_absorpt_correction_type gaussian
_exptl_absorpt_process_details
;
CrysAlisPro 1.171.40.20a (Rigaku Oxford Diffraction, 2018)
 Numerical absorption correction based on Gaussian integration over
 a multifaceted crystal model/Empirical absorption correction using
 spherical harmonics as implemented in SCALE3 ABSPACK scaling algorithm.
;
_exptl_crystal_colour 'dark brown'
_exptl_crystal_density_diffrn 1.629
_exptl_crystal_description prism
_exptl_crystal_F_000 868
_exptl_crystal_size_max 0.628
_exptl_crystal_size_mid 0.353
_exptl_crystal_size_min 0.24
_refine_diff_density_max 1.262
_refine_diff_density_min -1.278
_refine_diff_density_rms 0.083
_refine_ls_abs_structure_details
;
 Flack x determined using 4491 quotients [(I+)-(I-)]/[(I+)+(I-)]
 (Parsons, Flack and Wagner, Acta Cryst. B69 (2013) 249-259).
;
_refine_ls_abs_structure_Flack -0.022(8)
_refine_ls_extinction_method none
_refine_ls_goodness_of_fit_ref 1.030
_refine_ls_hydrogen_treatment constr
_refine_ls_matrix_type full
_refine_ls_number_parameters 461
_refine_ls_number_reflns 12268
_refine_ls_number_restraints 235
_refine_ls_restrained_S_all 1.033
_refine_ls_R_factor_all 0.0407
_refine_ls_R_factor_gt 0.0331
_refine_ls_shift/su_max 0.000
_refine_ls_shift/su_mean 0.000
_refine_ls_structure_factor_coef Fsqd
_refine_ls_weighting_details 'w=1/[\s^2^(Fo^2^)+(0.0268P)^2^+1.0742P] where P=(Fo^2^+2Fc^2^)/3'
_refine_ls_weighting_scheme calc
_refine_ls_wR_factor_gt 0.0659
_refine_ls_wR_factor_ref 0.0698
_reflns_Friedel_coverage 0.868
_reflns_Friedel_fraction_full 1.000
_reflns_Friedel_fraction_max 0.880
_reflns_number_gt 10952
_reflns_number_total 12268
_reflns_threshold_expression 'I > 2\s(I)'
_cod_data_source_file ja9b02569_si_004.cif
_cod_data_source_block koz-01-433
_cod_depositor_comments
;
The following automatic conversions were performed:

data item '_exptl_absorpt_correction_type' value 'Gaussian' was
changed to 'gaussian' in accordance with the
/home/data/users/saulius/crontab/automatic-downloads/current/ACS/lib/dictionaries/cif_core.dic
dictionary named 'cif_core.dic' version 2.4.2 last updated on
2011-04-26.

Automatic conversion script
Id: cif_fix_values 6909 2019-04-08 15:41:33Z antanas 
;
_cod_original_cell_volume 1791.10(5)
_cod_database_code 4128399
_shelx_shelxl_version_number 2018/3
_chemical_oxdiff_formula 'C40 H37 O3 Co1 I2'
_shelx_space_group_comment
;
The symmetry employed for this shelxl refinement is uniquely defined
by the following loop, which should always be used as a source of
symmetry information in preference to the above space-group names.
They are only intended as comments.
;
_reflns_odcompleteness_completeness 99.93
_reflns_odcompleteness_iscentric 1
_reflns_odcompleteness_theta 30.44
_olex2_refinement_description
;
1. Fixed Uiso
 At 1.2 times of:
  All C(H) groups, All C(H,H) groups
 At 1.5 times of:
  All C(H,H,H) groups
2. Restrained distances
 C40A-C34A
 1.5 with sigma of 0.02
 C34B-C40B
 1.5 with sigma of 0.02
 C39A-C40A \\sim C40A-C35A
 with sigma of 0.02
 C39B-C40B \\sim C40B-C35B
 with sigma of 0.02
3. Restrained planarity
 C34A, C35A, C36A, C37A, C38A, C39A, C40A
 with sigma of 0.1
 C34B, C39B, C38B, C37B, C36B, C35B, C40B
 with sigma of 0.1
4. Uiso/Uaniso restraints and constraints
C34A \\sim C35A \\sim C36A \\sim C37A \\sim C38A \\sim C39A \\sim C40A \\sim
C34B \\sim C35B \\sim C36B \\sim C37B \\sim C38B \\sim C39B \\sim C40B: within
2A with sigma of 0.01 and sigma for terminal atoms of 0.02
5. Others
 Sof(C34B)=Sof(C39B)=Sof(H39B)=Sof(C38B)=Sof(H38B)=Sof(C37B)=Sof(H37B)=
 Sof(C36B)=Sof(H36B)=Sof(C35B)=Sof(H35B)=Sof(C40B)=Sof(H40D)=Sof(H40E)=
 Sof(H40F)=1-FVAR(1)
 Sof(C34A)=Sof(C39A)=Sof(H39A)=Sof(C38A)=Sof(H38A)=Sof(C37A)=Sof(H37A)=
 Sof(C36A)=Sof(H36A)=Sof(C35A)=Sof(H35A)=Sof(C40A)=Sof(H40A)=Sof(H40B)=
 Sof(H40C)=FVAR(1)
6.a Ternary CH refined with riding coordinates:
 C6(H6)
6.b Secondary CH2 refined with riding coordinates:
 C9(H9A,H9B), C30(H30A,H30B)
6.c Aromatic/amide H refined with riding coordinates:
 C2(H2), C5(H5), C12(H12), C14(H14), C15(H15), C16(H16), C17(H17), C22(H22),
 C23(H23), C24(H24), C25(H25), C27(H27), C39A(H39A), C38A(H38A), C37A(H37A),
 C36A(H36A), C35A(H35A), C39B(H39B), C38B(H38B), C37B(H37B), C36B(H36B),
 C35B(H35B)
6.d Fitted hexagon refined as free rotating group:
 C34A(C39A,C38A,C37A,C36A,C35A), C34B(C39B,C38B,C37B,C36B,C35B)
6.e Idealised Me refined as rotating group:
 C7(H7A,H7B,H7C), C8(H8A,H8B,H8C), C31(H31A,H31B,H31C), C32(H32A,H32B,H32C),
 C40A(H40A,H40B,H40C), C40B(H40D,H40E,H40F)
;
_olex2_submission_special_instructions 'No special instructions were received'
_oxdiff_exptl_absorpt_empirical_details
;
Empirical correction (ABSPACK) includes:
- Absorption correction using spherical harmonics
- Frame scaling
- Detector area scaling
- B-factor correction
;
_oxdiff_exptl_absorpt_empirical_full_max 1.398
_oxdiff_exptl_absorpt_empirical_full_min 0.786

loop_
_space_group_symop_operation_xyz
'x, y, z'
'-x, y+1/2, -z'

loop_
_atom_site_label
_atom_site_type_symbol
_atom_site_fract_x
_atom_site_fract_y
_atom_site_fract_z
_atom_site_U_iso_or_equiv
_atom_site_adp_type
_atom_site_occupancy
_atom_site_site_symmetry_order
_atom_site_calc_flag
_atom_site_refinement_flags_posn
_atom_site_refinement_flags_adp
_atom_site_refinement_flags_occupancy
_atom_site_disorder_assembly
_atom_site_disorder_group
I1 I -0.11327(3) 0.21908(2) 0.61880(2) 0.03493(7) Uani 1 1 d . . . . .
I2 I 0.09941(4) 0.41261(3) 0.50057(2) 0.04266(9) Uani 1 1 d . . . . .
Co1 Co 0.18184(6) 0.31683(4) 0.62321(3) 0.01989(10) Uani 1 1 d . . . . .
O1 O 0.5352(4) 0.1210(2) 0.83862(16) 0.0270(6) Uani 1 1 d . . . . .
O2 O 0.3592(4) 0.6114(2) 0.63652(16) 0.0317(6) Uani 1 1 d . . . . .
O3 O 0.0291(4) 0.4946(3) 0.69204(19) 0.0382(7) Uani 1 1 d . . . . .
C1 C 0.3365(5) 0.1864(3) 0.6027(2) 0.0229(7) Uani 1 1 d . . . . .
C2 C 0.3028(5) 0.1845(3) 0.6761(2) 0.0215(7) Uani 1 1 d . . . . .
H2 H 0.244820 0.128758 0.696875 0.026 Uiso 1 1 calc R . . . .
C3 C 0.3688(4) 0.2781(3) 0.71289(19) 0.0181(6) Uani 1 1 d . . . . .
C4 C 0.4475(4) 0.3407(3) 0.66268(19) 0.0191(7) Uani 1 1 d . . . . .
C5 C 0.4268(5) 0.2834(3) 0.5958(2) 0.0220(7) Uani 1 1 d . . . . .
H5 H 0.467263 0.306500 0.553071 0.026 Uiso 1 1 calc R . . . .
C6 C 0.2949(6) 0.0975(4) 0.5493(2) 0.0334(9) Uani 1 1 d . . . . .
H6 H 0.174126 0.072005 0.552514 0.040 Uiso 1 1 calc R . . . .
C7 C 0.4202(9) 0.0054(5) 0.5716(4) 0.0606(17) Uani 1 1 d . . . . .
H7A H 0.538964 0.026210 0.565778 0.091 Uiso 1 1 calc GR . . . .
H7B H 0.383333 -0.056361 0.540697 0.091 Uiso 1 1 calc GR . . . .
H7C H 0.419031 -0.013045 0.622572 0.091 Uiso 1 1 calc GR . . . .
C8 C 0.2957(9) 0.1300(5) 0.4713(3) 0.0567(15) Uani 1 1 d . . . . .
H8A H 0.214210 0.189181 0.458428 0.085 Uiso 1 1 calc GR . . . .
H8B H 0.259547 0.069558 0.439061 0.085 Uiso 1 1 calc GR . . . .
H8C H 0.414065 0.152189 0.465839 0.085 Uiso 1 1 calc GR . . . .
C9 C 0.3706(4) 0.3030(3) 0.79177(19) 0.0189(6) Uani 1 1 d . . . . .
H9A H 0.305725 0.247925 0.814219 0.023 Uiso 1 1 calc R . . . .
H9B H 0.314629 0.372753 0.796833 0.023 Uiso 1 1 calc R . . . .
C10 C 0.5592(5) 0.3055(3) 0.82835(18) 0.0185(6) Uani 1 1 d . . . . .
C11 C 0.6419(5) 0.2073(3) 0.8521(2) 0.0215(7) Uani 1 1 d . . . . .
C12 C 0.8141(5) 0.2046(3) 0.8847(2) 0.0251(7) Uani 1 1 d . . . . .
H12 H 0.866776 0.138932 0.901342 0.030 Uiso 1 1 calc R . . . .
C13 C 0.9138(5) 0.2996(3) 0.8939(2) 0.0221(7) Uani 1 1 d . . . . .
C14 C 1.0917(5) 0.2990(4) 0.9282(2) 0.0286(8) Uani 1 1 d . . . . .
H14 H 1.145015 0.233948 0.945836 0.034 Uiso 1 1 calc R . . . .
C15 C 1.1871(5) 0.3903(4) 0.9362(2) 0.0298(9) Uani 1 1 d . . . . .
H15 H 1.305696 0.388421 0.959861 0.036 Uiso 1 1 calc R . . . .
C16 C 1.1121(5) 0.4874(4) 0.9098(2) 0.0301(9) Uani 1 1 d . . . . .
H16 H 1.180097 0.550653 0.915154 0.036 Uiso 1 1 calc R . . . .
C17 C 0.9403(5) 0.4907(3) 0.8763(2) 0.0253(8) Uani 1 1 d . . . . .
H17 H 0.890668 0.556401 0.858103 0.030 Uiso 1 1 calc R . . . .
C18 C 0.8359(4) 0.3979(3) 0.86825(19) 0.0195(6) Uani 1 1 d . . . . .
C19 C 0.6543(4) 0.3987(3) 0.83544(18) 0.0181(6) Uani 1 1 d . . . . .
C20 C 0.5649(4) 0.5000(3) 0.8085(2) 0.0193(6) Uani 1 1 d . . . . .
C21 C 0.5248(4) 0.5770(3) 0.8599(2) 0.0197(7) Uani 1 1 d . . . . .
C22 C 0.5719(5) 0.5633(3) 0.9363(2) 0.0240(7) Uani 1 1 d . . . . .
H22 H 0.634397 0.501526 0.954875 0.029 Uiso 1 1 calc R . . . .
C23 C 0.5281(5) 0.6386(3) 0.9839(2) 0.0291(8) Uani 1 1 d . . . . .
H23 H 0.560731 0.628587 1.034910 0.035 Uiso 1 1 calc R . . . .
C24 C 0.4350(5) 0.7300(4) 0.9569(2) 0.0320(9) Uani 1 1 d . . . . .
H24 H 0.405011 0.781669 0.989902 0.038 Uiso 1 1 calc R . . . .
C25 C 0.3879(5) 0.7451(3) 0.8845(2) 0.0290(8) Uani 1 1 d . . . . .
H25 H 0.325736 0.807769 0.867395 0.035 Uiso 1 1 calc R . . . .
C26 C 0.4294(5) 0.6690(3) 0.8332(2) 0.0236(7) Uani 1 1 d . . . . .
C27 C 0.3723(5) 0.6834(3) 0.7583(2) 0.0271(8) Uani 1 1 d . . . . .
H27 H 0.307604 0.745056 0.741016 0.033 Uiso 1 1 calc R . . . .
C28 C 0.4105(5) 0.6074(3) 0.7098(2) 0.0237(7) Uani 1 1 d . . . . .
C29 C 0.5108(4) 0.5153(3) 0.7347(2) 0.0197(6) Uani 1 1 d . . . . .
C30 C 0.5591(5) 0.4384(3) 0.6786(2) 0.0214(7) Uani 1 1 d . . . . .
H30A H 0.556305 0.477695 0.632452 0.026 Uiso 1 1 calc R . . . .
H30B H 0.681433 0.415160 0.695122 0.026 Uiso 1 1 calc R . . . .
C31 C 0.6150(6) 0.0185(4) 0.8517(3) 0.0417(11) Uani 1 1 d . . . . .
H31A H 0.713597 0.012641 0.825170 0.063 Uiso 1 1 calc GR . . . .
H31B H 0.528664 -0.036842 0.834887 0.063 Uiso 1 1 calc GR . . . .
H31C H 0.657468 0.009729 0.903904 0.063 Uiso 1 1 calc GR . . . .
C32 C 0.2492(7) 0.6985(4) 0.6072(3) 0.0461(13) Uani 1 1 d . . . . .
H32A H 0.219745 0.691149 0.554179 0.069 Uiso 1 1 calc GR . . . .
H32B H 0.311442 0.765730 0.619137 0.069 Uiso 1 1 calc GR . . . .
H32C H 0.141485 0.698100 0.628170 0.069 Uiso 1 1 calc GR . . . .
C33 C 0.0895(5) 0.4269(3) 0.6650(2) 0.0269(8) Uani 1 1 d . . . . .
C34A C 0.0777(6) 0.3399(3) 0.2240(2) 0.0489(15) Uani 0.776(7) 1 d D U P A 1
C39A C -0.0117(7) 0.4281(4) 0.2438(2) 0.0476(16) Uani 0.776(7) 1 d DG U P A 1
H39A H -0.011495 0.442959 0.293789 0.057 Uiso 0.776(7) 1 calc R . P A 1
C38A C -0.1012(7) 0.4944(3) 0.1906(3) 0.0520(17) Uani 0.776(7) 1 d G U P A 1
H38A H -0.162267 0.554691 0.204117 0.062 Uiso 0.776(7) 1 calc R . P A 1
C37A C -0.1015(6) 0.4727(4) 0.1175(2) 0.0500(17) Uani 0.776(7) 1 d G U P A 1
H37A H -0.162680 0.518012 0.081047 0.060 Uiso 0.776(7) 1 calc R . P A 1
C36A C -0.0122(7) 0.3845(4) 0.0976(2) 0.0563(19) Uani 0.776(7) 1 d G U P A 1
H36A H -0.012321 0.369601 0.047649 0.068 Uiso 0.776(7) 1 calc R . P A 1
C35A C 0.0774(7) 0.3181(3) 0.1509(3) 0.0544(17) Uani 0.776(7) 1 d DG U P A 1
H35A H 0.138452 0.257867 0.137321 0.065 Uiso 0.776(7) 1 calc R . P A 1
C40A C 0.1737(14) 0.2691(9) 0.2828(7) 0.095(4) Uani 0.776(7) 1 d D U P A 1
H40A H 0.171685 0.301461 0.330505 0.143 Uiso 0.776(7) 1 calc GR . P A 1
H40B H 0.295369 0.260565 0.275630 0.143 Uiso 0.776(7) 1 calc GR . P A 1
H40C H 0.116628 0.199436 0.280593 0.143 Uiso 0.776(7) 1 calc GR . P A 1
C34B C -0.024(2) 0.4061(12) 0.1507(7) 0.048(3) Uani 0.224(7) 1 d D U P A 2
C39B C 0.075(2) 0.3133(12) 0.1564(8) 0.053(4) Uani 0.224(7) 1 d DG U P A 2
H39B H 0.086265 0.274088 0.113852 0.063 Uiso 0.224(7) 1 calc R . P A 2
C38B C 0.158(2) 0.2780(12) 0.2242(10) 0.055(4) Uani 0.224(7) 1 d G U P A 2
H38B H 0.225269 0.214619 0.228014 0.066 Uiso 0.224(7) 1 calc R . P A 2
C37B C 0.141(2) 0.3355(14) 0.2864(8) 0.054(4) Uani 0.224(7) 1 d G U P A 2
H37B H 0.197891 0.311318 0.332718 0.065 Uiso 0.224(7) 1 calc R . P A 2
C36B C 0.043(3) 0.4282(14) 0.2808(7) 0.056(4) Uani 0.224(7) 1 d G U P A 2
H36B H 0.031509 0.467488 0.323260 0.067 Uiso 0.224(7) 1 calc R . P A 2
C35B C -0.040(2) 0.4636(11) 0.2129(8) 0.045(3) Uani 0.224(7) 1 d DG U P A 2
H35B H -0.107496 0.526958 0.209098 0.054 Uiso 0.224(7) 1 calc R . P A 2
C40B C -0.104(3) 0.4437(18) 0.0794(12) 0.056(6) Uani 0.224(7) 1 d D U P A 2
H40D H -0.031430 0.499589 0.063299 0.084 Uiso 0.224(7) 1 calc GR . P A 2
H40E H -0.220742 0.472464 0.081947 0.084 Uiso 0.224(7) 1 calc GR . P A 2
H40F H -0.115447 0.384569 0.044724 0.084 Uiso 0.224(7) 1 calc GR . P A 2

loop_
_atom_site_aniso_label
_atom_site_aniso_U_11
_atom_site_aniso_U_22
_atom_site_aniso_U_33
_atom_site_aniso_U_23
_atom_site_aniso_U_13
_atom_site_aniso_U_12
I1 0.01559(10) 0.03995(15) 0.04885(17) -0.01020(13) 0.00433(10) -0.00242(11)
I2 0.04258(17) 0.05422(19) 0.03037(13) 0.01259(14) 0.00384(12) 0.01824(15)
Co1 0.0140(2) 0.0241(2) 0.0212(2) -0.00210(19) 0.00180(18) 0.00318(18)
O1 0.0264(14) 0.0162(12) 0.0375(15) 0.0037(11) 0.0030(12) 0.0008(11)
O2 0.0379(16) 0.0285(15) 0.0275(14) 0.0089(12) 0.0020(12) 0.0095(13)
O3 0.0291(16) 0.0377(17) 0.0481(19) -0.0122(15) 0.0075(14) 0.0074(13)
C1 0.0147(15) 0.0254(18) 0.0284(18) -0.0069(14) 0.0025(14) 0.0040(13)
C2 0.0150(15) 0.0198(16) 0.0281(18) -0.0020(13) -0.0007(14) 0.0006(12)
C3 0.0144(14) 0.0177(15) 0.0215(16) 0.0009(12) 0.0008(13) 0.0013(12)
C4 0.0125(14) 0.0209(17) 0.0236(16) -0.0004(12) 0.0024(13) 0.0028(12)
C5 0.0146(15) 0.0267(18) 0.0249(17) -0.0027(14) 0.0033(14) 0.0030(13)
C6 0.0241(19) 0.037(2) 0.040(2) -0.0192(19) 0.0060(17) -0.0050(17)
C7 0.066(4) 0.035(3) 0.077(4) -0.024(3) 0.003(3) 0.012(3)
C8 0.075(4) 0.056(3) 0.039(3) -0.026(3) 0.012(3) -0.002(3)
C9 0.0167(15) 0.0179(16) 0.0218(16) 0.0011(12) 0.0027(13) -0.0002(12)
C10 0.0190(16) 0.0189(16) 0.0173(15) 0.0000(12) 0.0019(13) 0.0009(13)
C11 0.0226(15) 0.0186(17) 0.0233(16) -0.0005(13) 0.0037(13) 0.0003(14)
C12 0.0240(16) 0.0216(18) 0.0283(18) 0.0041(14) 0.0005(14) 0.0069(14)
C13 0.0165(15) 0.0263(19) 0.0226(17) 0.0000(14) 0.0005(13) 0.0070(13)
C14 0.0196(17) 0.035(2) 0.0291(19) -0.0014(16) -0.0014(15) 0.0081(15)
C15 0.0148(16) 0.042(2) 0.0315(19) -0.0028(17) -0.0005(15) 0.0022(15)
C16 0.0190(18) 0.037(2) 0.034(2) -0.0047(18) 0.0035(16) -0.0048(16)
C17 0.0180(16) 0.0268(19) 0.030(2) -0.0031(15) 0.0022(15) -0.0002(14)
C18 0.0160(15) 0.0207(17) 0.0218(15) -0.0007(13) 0.0032(13) 0.0027(12)
C19 0.0143(14) 0.0175(16) 0.0221(15) -0.0001(12) 0.0024(12) 0.0025(12)
C20 0.0144(14) 0.0170(15) 0.0259(17) -0.0008(13) 0.0020(13) -0.0005(12)
C21 0.0130(14) 0.0178(16) 0.0273(18) -0.0040(13) 0.0005(13) -0.0007(12)
C22 0.0172(17) 0.0242(17) 0.0294(19) -0.0040(14) 0.0003(15) -0.0022(14)
C23 0.0233(18) 0.034(2) 0.029(2) -0.0110(16) 0.0023(16) -0.0064(16)
C24 0.0276(18) 0.027(2) 0.042(2) -0.0158(18) 0.0088(17) -0.0061(17)
C25 0.0250(18) 0.0190(18) 0.044(2) -0.0078(15) 0.0088(17) 0.0010(13)
C26 0.0173(16) 0.0176(16) 0.036(2) -0.0036(14) 0.0041(15) -0.0029(13)
C27 0.0244(18) 0.0184(16) 0.038(2) 0.0053(15) 0.0045(17) 0.0054(13)
C28 0.0216(17) 0.0198(17) 0.0295(19) 0.0044(14) 0.0037(15) 0.0008(13)
C29 0.0150(14) 0.0169(15) 0.0270(17) 0.0020(13) 0.0026(13) -0.0002(12)
C30 0.0198(16) 0.0205(17) 0.0246(17) 0.0006(13) 0.0060(14) -0.0018(13)
C31 0.036(2) 0.019(2) 0.068(3) 0.007(2) 0.005(2) 0.0010(18)
C32 0.054(3) 0.039(3) 0.041(3) 0.016(2) -0.004(2) 0.017(2)
C33 0.0190(16) 0.031(2) 0.0300(18) -0.0014(16) 0.0019(14) 0.0034(15)
C34A 0.043(3) 0.040(3) 0.069(4) 0.012(3) 0.025(3) 0.001(3)
C39A 0.044(3) 0.048(4) 0.052(4) -0.006(3) 0.013(3) 0.002(3)
C38A 0.047(4) 0.042(4) 0.067(4) -0.008(3) 0.007(3) 0.005(3)
C37A 0.047(4) 0.045(4) 0.057(4) 0.008(3) 0.010(3) -0.019(3)
C36A 0.057(4) 0.063(4) 0.055(4) -0.022(3) 0.027(3) -0.034(3)
C35A 0.049(3) 0.034(3) 0.090(4) -0.022(3) 0.040(3) -0.016(3)
C40A 0.067(6) 0.083(7) 0.138(9) 0.061(6) 0.027(6) 0.016(5)
C34B 0.042(5) 0.043(5) 0.063(5) -0.008(5) 0.024(5) -0.011(5)
C39B 0.048(6) 0.044(6) 0.075(6) -0.018(6) 0.036(6) -0.011(6)
C38B 0.047(6) 0.043(6) 0.082(7) -0.007(6) 0.026(6) -0.005(6)
C37B 0.047(7) 0.046(7) 0.073(7) 0.002(7) 0.017(6) 0.000(6)
C36B 0.050(7) 0.049(7) 0.067(7) 0.000(7) 0.009(7) 0.005(6)
C35B 0.039(6) 0.039(6) 0.060(6) -0.005(5) 0.021(5) 0.000(5)
C40B 0.061(12) 0.053(11) 0.064(11) -0.041(9) 0.035(10) -0.035(9)

loop_
_atom_type_symbol
_atom_type_description
_atom_type_scat_dispersion_real
_atom_type_scat_dispersion_imag
_atom_type_scat_source
C C 0.0033 0.0016 'International Tables Vol C Tables 4.2.6.8 and 6.1.1.4'
H H 0.0000 0.0000 'International Tables Vol C Tables 4.2.6.8 and 6.1.1.4'
Co Co 0.3494 0.9721 'International Tables Vol C Tables 4.2.6.8 and 6.1.1.4'
I I -0.4742 1.8119 'International Tables Vol C Tables 4.2.6.8 and 6.1.1.4'
O O 0.0106 0.0060 'International Tables Vol C Tables 4.2.6.8 and 6.1.1.4'

loop_
_exptl_crystal_face_index_h
_exptl_crystal_face_index_k
_exptl_crystal_face_index_l
_exptl_crystal_face_perp_dist
0 0 1 0.1489
0 0 -1 0.2004
0 1 2 0.2457
0 -1 -2 0.2741
-2 -1 1 0.1667
2 1 -1 0.1911
0 -1 2 0.1420
0 1 -2 0.0985
-1 1 -1 0.1335
1 -1 1 0.1642
-2 1 0 0.1401
-1 0 -2 0.1578
2 -1 0 0.1641
1 0 -2 0.1862
-1 -1 2 0.1779

loop_
_geom_angle_atom_site_label_1
_geom_angle_atom_site_label_2
_geom_angle_atom_site_label_3
_geom_angle
I2 Co1 I1 96.28(2)
C1 Co1 I1 98.70(11)
C1 Co1 I2 105.51(11)
C2 Co1 I1 87.69(10)
C2 Co1 I2 145.47(11)
C2 Co1 C1 40.20(15)
C2 Co1 C3 39.81(14)
C2 Co1 C4 66.97(14)
C2 Co1 C5 66.36(15)
C3 Co1 I1 114.01(10)
C3 Co1 I2 149.50(10)
C3 Co1 C1 67.82(14)
C3 Co1 C4 40.34(13)
C3 Co1 C5 67.10(14)
C4 Co1 I1 153.37(10)
C4 Co1 I2 109.18(10)
C4 Co1 C1 67.57(14)
C4 Co1 C5 39.91(14)
C5 Co1 I1 137.00(11)
C5 Co1 I2 88.65(11)
C5 Co1 C1 39.65(15)
C33 Co1 I1 88.01(13)
C33 Co1 I2 88.14(13)
C33 Co1 C1 163.90(17)
C33 Co1 C2 126.35(17)
C33 Co1 C3 96.09(16)
C33 Co1 C4 100.22(16)
C33 Co1 C5 134.93(17)
C11 O1 C31 117.0(3)
C28 O2 C32 117.7(4)
C2 C1 Co1 68.8(2)
C2 C1 C6 124.6(4)
C5 C1 Co1 69.6(2)
C5 C1 C2 105.7(3)
C5 C1 C6 129.5(4)
C6 C1 Co1 129.7(3)
Co1 C2 H2 125.4
C1 C2 Co1 71.0(2)
C1 C2 H2 125.1
C3 C2 Co1 70.1(2)
C3 C2 C1 109.8(3)
C3 C2 H2 125.1
C2 C3 Co1 70.1(2)
C2 C3 C4 107.4(3)
C2 C3 C9 126.3(3)
C4 C3 Co1 70.2(2)
C4 C3 C9 126.1(3)
C9 C3 Co1 129.0(2)
C3 C4 Co1 69.4(2)
C3 C4 C30 127.8(3)
C5 C4 Co1 70.1(2)
C5 C4 C3 107.2(3)
C5 C4 C30 124.2(3)
C30 C4 Co1 133.4(2)
Co1 C5 H5 125.8
C1 C5 Co1 70.7(2)
C1 C5 C4 109.8(3)
C1 C5 H5 125.1
C4 C5 Co1 69.94(19)
C4 C5 H5 125.1
C1 C6 H6 107.4
C1 C6 C7 109.4(4)
C1 C6 C8 113.7(4)
C7 C6 H6 107.4
C8 C6 H6 107.4
C8 C6 C7 111.1(4)
C6 C7 H7A 109.5
C6 C7 H7B 109.5
C6 C7 H7C 109.5
H7A C7 H7B 109.5
H7A C7 H7C 109.5
H7B C7 H7C 109.5
C6 C8 H8A 109.5
C6 C8 H8B 109.5
C6 C8 H8C 109.5
H8A C8 H8B 109.5
H8A C8 H8C 109.5
H8B C8 H8C 109.5
C3 C9 H9A 110.3
C3 C9 H9B 110.3
C3 C9 C10 107.2(3)
H9A C9 H9B 108.5
C10 C9 H9A 110.3
C10 C9 H9B 110.3
C11 C10 C9 118.3(3)
C19 C10 C9 121.5(3)
C19 C10 C11 120.1(3)
O1 C11 C10 114.0(3)
O1 C11 C12 125.3(3)
C12 C11 C10 120.7(3)
C11 C12 H12 119.9
C11 C12 C13 120.2(3)
C13 C12 H12 119.9
C12 C13 C14 121.2(4)
C12 C13 C18 120.0(3)
C14 C13 C18 118.7(4)
C13 C14 H14 119.5
C15 C14 C13 120.9(4)
C15 C14 H14 119.5
C14 C15 H15 119.7
C14 C15 C16 120.7(4)
C16 C15 H15 119.7
C15 C16 H16 120.1
C17 C16 C15 119.8(4)
C17 C16 H16 120.1
C16 C17 H17 119.4
C16 C17 C18 121.2(4)
C18 C17 H17 119.4
C13 C18 C19 118.6(3)
C17 C18 C13 118.6(3)
C17 C18 C19 122.8(3)
C10 C19 C18 120.3(3)
C10 C19 C20 118.8(3)
C18 C19 C20 120.9(3)
C21 C20 C19 119.4(3)
C29 C20 C19 119.9(3)
C29 C20 C21 120.5(3)
C22 C21 C20 122.8(3)
C26 C21 C20 118.4(3)
C26 C21 C22 118.8(3)
C21 C22 H22 119.6
C23 C22 C21 120.9(4)
C23 C22 H22 119.6
C22 C23 H23 120.0
C22 C23 C24 119.9(4)
C24 C23 H23 120.0
C23 C24 H24 119.7
C25 C24 C23 120.6(4)
C25 C24 H24 119.7
C24 C25 H25 119.3
C24 C25 C26 121.5(4)
C26 C25 H25 119.3
C21 C26 C25 118.3(4)
C27 C26 C21 120.8(3)
C27 C26 C25 120.8(4)
C26 C27 H27 120.2
C28 C27 C26 119.7(4)
C28 C27 H27 120.2
O2 C28 C27 125.0(4)
O2 C28 C29 114.0(3)
C27 C28 C29 121.0(4)
C20 C29 C28 119.5(3)
C20 C29 C30 121.9(3)
C28 C29 C30 118.6(3)
C4 C30 C29 117.2(3)
C4 C30 H30A 108.0
C4 C30 H30B 108.0
C29 C30 H30A 108.0
C29 C30 H30B 108.0
H30A C30 H30B 107.2
O1 C31 H31A 109.5
O1 C31 H31B 109.5
O1 C31 H31C 109.5
H31A C31 H31B 109.5
H31A C31 H31C 109.5
H31B C31 H31C 109.5
O2 C32 H32A 109.5
O2 C32 H32B 109.5
O2 C32 H32C 109.5
H32A C32 H32B 109.5
H32A C32 H32C 109.5
H32B C32 H32C 109.5
O3 C33 Co1 178.5(4)
C39A C34A C35A 120.0
C39A C34A C40A 119.0(5)
C35A C34A C40A 121.0(5)
C34A C39A H39A 120.0
C34A C39A C38A 120.0
C38A C39A H39A 120.0
C39A C38A H38A 120.0
C37A C38A C39A 120.0
C37A C38A H38A 120.0
C38A C37A H37A 120.0
C36A C37A C38A 120.0
C36A C37A H37A 120.0
C37A C36A H36A 120.0
C37A C36A C35A 120.0
C35A C36A H36A 120.0
C34A C35A H35A 120.0
C36A C35A C34A 120.0
C36A C35A H35A 120.0
C34A C40A H40A 109.5
C34A C40A H40B 109.5
C34A C40A H40C 109.5
H40A C40A H40B 109.5
H40A C40A H40C 109.5
H40B C40A H40C 109.5
C39B C34B C35B 120.0
C39B C34B C40B 119.3(9)
C35B C34B C40B 120.7(9)
C34B C39B H39B 120.0
C34B C39B C38B 120.0
C38B C39B H39B 120.0
C39B C38B H38B 120.0
C37B C38B C39B 120.0
C37B C38B H38B 120.0
C38B C37B H37B 120.0
C38B C37B C36B 120.0
C36B C37B H37B 120.0
C37B C36B H36B 120.0
C35B C36B C37B 120.0
C35B C36B H36B 120.0
C34B C35B H35B 120.0
C36B C35B C34B 120.0
C36B C35B H35B 120.0
C34B C40B H40D 109.5
C34B C40B H40E 109.5
C34B C40B H40F 109.5
H40D C40B H40E 109.5
H40D C40B H40F 109.5
H40E C40B H40F 109.5

loop_
_geom_bond_atom_site_label_1
_geom_bond_atom_site_label_2
_geom_bond_distance
I1 Co1 2.5852(6)
I2 Co1 2.5680(6)
Co1 C1 2.105(4)
Co1 C2 2.076(4)
Co1 C3 2.077(4)
Co1 C4 2.087(3)
Co1 C5 2.090(4)
Co1 C33 1.796(4)
O1 C11 1.362(5)
O1 C31 1.432(5)
O2 C28 1.359(5)
O2 C32 1.439(5)
O3 C33 1.130(5)
C1 C2 1.437(5)
C1 C5 1.423(5)
C1 C6 1.495(5)
C2 H2 0.9500
C2 C3 1.414(5)
C3 C4 1.436(5)
C3 C9 1.501(5)
C4 C5 1.426(5)
C4 C30 1.503(5)
C5 H5 0.9500
C6 H6 1.0000
C6 C7 1.524(7)
C6 C8 1.513(8)
C7 H7A 0.9800
C7 H7B 0.9800
C7 H7C 0.9800
C8 H8A 0.9800
C8 H8B 0.9800
C8 H8C 0.9800
C9 H9A 0.9900
C9 H9B 0.9900
C9 C10 1.504(5)
C10 C11 1.427(5)
C10 C19 1.379(5)
C11 C12 1.370(5)
C12 H12 0.9500
C12 C13 1.417(6)
C13 C14 1.418(5)
C13 C18 1.423(5)
C14 H14 0.9500
C14 C15 1.360(6)
C15 H15 0.9500
C15 C16 1.406(6)
C16 H16 0.9500
C16 C17 1.372(6)
C17 H17 0.9500
C17 C18 1.414(5)
C18 C19 1.437(5)
C19 C20 1.497(5)
C20 C21 1.433(5)
C20 C29 1.382(5)
C21 C22 1.421(5)
C21 C26 1.418(5)
C22 H22 0.9500
C22 C23 1.379(6)
C23 H23 0.9500
C23 C24 1.405(6)
C24 H24 0.9500
C24 C25 1.351(6)
C25 H25 0.9500
C25 C26 1.429(5)
C26 C27 1.403(6)
C27 H27 0.9500
C27 C28 1.382(6)
C28 C29 1.428(5)
C29 C30 1.516(5)
C30 H30A 0.9900
C30 H30B 0.9900
C31 H31A 0.9800
C31 H31B 0.9800
C31 H31C 0.9800
C32 H32A 0.9800
C32 H32B 0.9800
C32 H32C 0.9800
C34A C39A 1.3900
C34A C35A 1.3900
C34A C40A 1.508(10)
C39A H39A 0.9500
C39A C38A 1.3900
C38A H38A 0.9500
C38A C37A 1.3900
C37A H37A 0.9500
C37A C36A 1.3900
C36A H36A 0.9500
C36A C35A 1.3900
C35A H35A 0.9500
C40A H40A 0.9800
C40A H40B 0.9800
C40A H40C 0.9800
C34B C39B 1.3900
C34B C35B 1.3900
C34B C40B 1.45(2)
C39B H39B 0.9500
C39B C38B 1.3900
C38B H38B 0.9500
C38B C37B 1.3900
C37B H37B 0.9500
C37B C36B 1.3900
C36B H36B 0.9500
C36B C35B 1.3900
C35B H35B 0.9500
C40B H40D 0.9800
C40B H40E 0.9800
C40B H40F 0.9800

loop_
_geom_torsion_atom_site_label_1
_geom_torsion_atom_site_label_2
_geom_torsion_atom_site_label_3
_geom_torsion_atom_site_label_4
_geom_torsion
Co1 C1 C2 C3 -59.6(2)
Co1 C1 C5 C4 59.2(2)
Co1 C1 C6 C7 -161.3(4)
Co1 C1 C6 C8 73.8(5)
Co1 C2 C3 C4 -60.6(2)
Co1 C2 C3 C9 124.4(3)
Co1 C3 C4 C5 -60.3(2)
Co1 C3 C4 C30 129.7(4)
Co1 C3 C9 C10 -153.8(3)
Co1 C4 C5 C1 -59.7(3)
Co1 C4 C30 C29 60.0(5)
O1 C11 C12 C13 178.1(3)
O2 C28 C29 C20 -177.5(3)
O2 C28 C29 C30 4.1(5)
C1 C2 C3 Co1 60.1(3)
C1 C2 C3 C4 -0.5(4)
C1 C2 C3 C9 -175.5(3)
C2 C1 C5 Co1 -59.7(2)
C2 C1 C5 C4 -0.5(4)
C2 C1 C6 C7 -71.2(5)
C2 C1 C6 C8 163.9(4)
C2 C3 C4 Co1 60.5(2)
C2 C3 C4 C5 0.2(4)
C2 C3 C4 C30 -169.8(3)
C2 C3 C9 C10 113.4(4)
C3 C4 C5 Co1 59.8(2)
C3 C4 C5 C1 0.2(4)
C3 C4 C30 C29 -37.0(5)
C3 C9 C10 C11 -84.0(4)
C3 C9 C10 C19 92.3(4)
C4 C3 C9 C10 -60.8(4)
C5 C1 C2 Co1 60.2(2)
C5 C1 C2 C3 0.6(4)
C5 C1 C6 C7 103.1(5)
C5 C1 C6 C8 -21.8(6)
C5 C4 C30 C29 154.5(3)
C6 C1 C2 Co1 -124.4(4)
C6 C1 C2 C3 176.1(3)
C6 C1 C5 Co1 125.2(4)
C6 C1 C5 C4 -175.6(4)
C9 C3 C4 Co1 -124.5(3)
C9 C3 C4 C5 175.2(3)
C9 C3 C4 C30 5.2(6)
C9 C10 C11 O1 -0.6(5)
C9 C10 C11 C12 179.1(3)
C9 C10 C19 C18 -177.7(3)
C9 C10 C19 C20 2.3(5)
C10 C11 C12 C13 -1.5(6)
C10 C19 C20 C21 107.5(4)
C10 C19 C20 C29 -68.0(4)
C11 C10 C19 C18 -1.5(5)
C11 C10 C19 C20 178.5(3)
C11 C12 C13 C14 179.4(4)
C11 C12 C13 C18 -0.8(6)
C12 C13 C14 C15 179.4(4)
C12 C13 C18 C17 -178.2(3)
C12 C13 C18 C19 2.0(5)
C13 C14 C15 C16 -0.8(6)
C13 C18 C19 C10 -0.8(5)
C13 C18 C19 C20 179.2(3)
C14 C13 C18 C17 1.7(5)
C14 C13 C18 C19 -178.2(3)
C14 C15 C16 C17 0.7(6)
C15 C16 C17 C18 0.6(6)
C16 C17 C18 C13 -1.8(6)
C16 C17 C18 C19 178.1(4)
C17 C18 C19 C10 179.3(3)
C17 C18 C19 C20 -0.7(5)
C18 C13 C14 C15 -0.4(6)
C18 C19 C20 C21 -72.5(4)
C18 C19 C20 C29 112.0(4)
C19 C10 C11 O1 -177.0(3)
C19 C10 C11 C12 2.7(5)
C19 C20 C21 C22 2.3(5)
C19 C20 C21 C26 -175.7(3)
C19 C20 C29 C28 173.8(3)
C19 C20 C29 C30 -7.8(5)
C20 C21 C22 C23 -178.8(4)
C20 C21 C26 C25 179.3(3)
C20 C21 C26 C27 1.3(5)
C20 C29 C30 C4 83.1(4)
C21 C20 C29 C28 -1.6(5)
C21 C20 C29 C30 176.7(3)
C21 C22 C23 C24 0.2(6)
C21 C26 C27 C28 -0.5(6)
C22 C21 C26 C25 1.3(5)
C22 C21 C26 C27 -176.7(4)
C22 C23 C24 C25 0.0(6)
C23 C24 C25 C26 0.5(6)
C24 C25 C26 C21 -1.1(6)
C24 C25 C26 C27 176.9(4)
C25 C26 C27 C28 -178.4(4)
C26 C21 C22 C23 -0.9(5)
C26 C27 C28 O2 178.5(4)
C26 C27 C28 C29 -1.4(6)
C27 C28 C29 C20 2.5(5)
C27 C28 C29 C30 -175.9(3)
C28 C29 C30 C4 -98.6(4)
C29 C20 C21 C22 177.7(3)
C29 C20 C21 C26 -0.2(5)
C30 C4 C5 Co1 -129.7(3)
C30 C4 C5 C1 170.7(3)
C31 O1 C11 C10 171.6(4)
C31 O1 C11 C12 -8.0(6)
C32 O2 C28 C27 -3.4(6)
C32 O2 C28 C29 176.6(4)
C34A C39A C38A C37A 0.0
C39A C34A C35A C36A 0.0
C39A C38A C37A C36A 0.0
C38A C37A C36A C35A 0.0
C37A C36A C35A C34A 0.0
C35A C34A C39A C38A 0.0
C40A C34A C39A C38A -180.0(6)
C40A C34A C35A C36A 180.0(6)
C34B C39B C38B C37B 0.0
C39B C34B C35B C36B 0.0
C39B C38B C37B C36B 0.0
C38B C37B C36B C35B 0.0
C37B C36B C35B C34B 0.0
C35B C34B C39B C38B 0.0
C40B C34B C39B C38B 178.0(16)
C40B C34B C35B C36B -178.0(16)

loop_
_exptl_oxdiff_crystal_face_indexfrac_h
_exptl_oxdiff_crystal_face_indexfrac_k
_exptl_oxdiff_crystal_face_indexfrac_l
_exptl_oxdiff_crystal_face_x
_exptl_oxdiff_crystal_face_y
_exptl_oxdiff_crystal_face_z
0.0000 -0.0000 1.0000 -0.0216 -0.0078 0.0310
-0.0000 0.0000 -1.0000 0.0216 0.0078 -0.0310
0.0000 1.0000 2.0000 0.0033 -0.0191 0.0936
-0.0000 -1.0000 -2.0000 -0.0033 0.0191 -0.0936
-2.0000 -1.0000 1.0000 -0.0625 0.1809 0.0112
2.0000 1.0000 -1.0000 0.0625 -0.1809 -0.0112
0.0000 -1.0000 2.0000 -0.0898 -0.0123 0.0303
-0.0000 1.0000 -2.0000 0.0898 0.0123 -0.0303
-1.0000 1.0000 -1.0000 0.0710 0.0971 0.0066
1.0000 -1.0000 1.0000 -0.0710 -0.0971 -0.0066
-2.0000 1.0000 -0.0000 0.0522 0.1819 0.0435
-1.0000 0.0000 -2.0000 0.0461 0.1083 -0.0561
2.0000 -1.0000 0.0000 -0.0522 -0.1819 -0.0435
1.0000 -0.0000 -2.0000 0.0404 -0.0769 -0.0679
-1.0000 -1.0000 2.0000 -0.0870 0.0804 0.0362
